data_4101854
loop_
_publ_author_name
'Benjamin J. Coe'
'Simon P. Foxon'
'Elizabeth C. Harper'
'Madeleine Helliwell'
'James Raftery'
'Catherine A. Swanson'
'Bruce S. Brunschwig'
'Koen Clays'
'Edith Franz'
'Javier Gar\'in'
'Jes\'us Orduna'
'Peter N. Horton'
'Michael B. Hursthouse'

_publ_section_title
;
 Evolution of Linear Absorption and Nonlinear Optical Properties in
 V-Shaped Ruthenium(II)-Based Chromophores
;
_journal_name_full 'Journal of the American Chemical Society'
_journal_page_first 1706
_journal_page_last 1723
_journal_paper_doi 10.1021/ja908667p
_journal_volume 132
_journal_year 2010
_chemical_formula_sum 'C13 H14 I N2 O0.5'
_chemical_formula_weight 333.16
_space_group_IT_number 14
_symmetry_cell_setting monoclinic
_symmetry_space_group_name_Hall '-P 2ybc'
_symmetry_space_group_name_H-M 'P 1 21/c 1'
_atom_sites_solution_hydrogens geom
_atom_sites_solution_primary direct
_atom_sites_solution_secondary difmap
_audit_creation_method SHELXL-97
_cell_angle_alpha 90.00
_cell_angle_beta 111.9900(10)
_cell_angle_gamma 90.00
_cell_formula_units_Z 8
_cell_length_a 11.0700(9)
_cell_length_b 19.9870(15)
_cell_length_c 12.9010(10)
_cell_measurement_reflns_used 4764
_cell_measurement_temperature 100(2)
_cell_measurement_theta_max 27.732
_cell_measurement_theta_min 2.2295
_cell_volume 2646.8(4)
_computing_cell_refinement 'Bruker SMART'
_computing_data_collection 'Bruker SMART'
_computing_data_reduction 'Bruker SAINT'
_computing_molecular_graphics 'Bruker SHELXTL'
_computing_publication_material 'Bruker SHELXTL'
_computing_structure_refinement 'SHELXL-97 (Sheldrick, 1997)'
_computing_structure_solution 'SHELXS-97 (Sheldrick, 1990)'
_diffrn_ambient_temperature 100(2)
_diffrn_measured_fraction_theta_full 0.999
_diffrn_measured_fraction_theta_max 0.999
_diffrn_measurement_device_type 'CCD area detector'
_diffrn_measurement_method 'phi and omega scans'
_diffrn_radiation_monochromator graphite
_diffrn_radiation_source 'fine-focus sealed tube'
_diffrn_radiation_type MoK\a
_diffrn_radiation_wavelength 0.71073
_diffrn_reflns_av_R_equivalents 0.0317
_diffrn_reflns_av_sigmaI/netI 0.0405
_diffrn_reflns_limit_h_max 9
_diffrn_reflns_limit_h_min -13
_diffrn_reflns_limit_k_max 24
_diffrn_reflns_limit_k_min -22
_diffrn_reflns_limit_l_max 16
_diffrn_reflns_limit_l_min -13
_diffrn_reflns_number 14755
_diffrn_reflns_theta_full 26.36
_diffrn_reflns_theta_max 26.36
_diffrn_reflns_theta_min 2.04
_exptl_absorpt_coefficient_mu 2.401
_exptl_absorpt_correction_T_max 1.0000
_exptl_absorpt_correction_T_min 0.7895
_exptl_absorpt_correction_type multi-scan
_exptl_absorpt_process_details SADABS
_exptl_crystal_colour black
_exptl_crystal_density_diffrn 1.672
_exptl_crystal_density_method 'not measured'
_exptl_crystal_description block
_exptl_crystal_F_000 1304
_exptl_crystal_size_max 0.22
_exptl_crystal_size_mid 0.20
_exptl_crystal_size_min 0.10
_refine_diff_density_max 0.812
_refine_diff_density_min -0.376
_refine_diff_density_rms 0.099
_refine_ls_extinction_method none
_refine_ls_goodness_of_fit_ref 1.001
_refine_ls_hydrogen_treatment mixed
_refine_ls_matrix_type full
_refine_ls_number_parameters 306
_refine_ls_number_reflns 5399
_refine_ls_number_restraints 2
_refine_ls_restrained_S_all 1.000
_refine_ls_R_factor_all 0.0457
_refine_ls_R_factor_gt 0.0302
_refine_ls_shift/su_max 0.002
_refine_ls_shift/su_mean 0.000
_refine_ls_structure_factor_coef Fsqd
_refine_ls_weighting_details 'calc w=1/[\s^2^(Fo^2^)+(0.0278P)^2^+2.2682P] where P=(Fo^2^+2Fc^2^)/3'
_refine_ls_weighting_scheme calc
_refine_ls_wR_factor_gt 0.0617
_refine_ls_wR_factor_ref 0.0664
_reflns_number_gt 4266
_reflns_number_total 5399
_reflns_threshold_expression >2sigma(I)
_cod_data_source_file ja908667p_si_002_5.cif
_cod_data_source_block '[Mebpe+]I.0.5H2O'
_cod_original_formula_sum 'C13 H14 I N2 O0.50'
_cod_database_code 4101854

loop_
_symmetry_equiv_pos_as_xyz
'x, y, z'
'-x, y+1/2, -z+1/2'
'-x, -y, -z'
'x, -y-1/2, z-1/2'

loop_
_atom_site_label
_atom_site_type_symbol
_atom_site_fract_x
_atom_site_fract_y
_atom_site_fract_z
_atom_site_U_iso_or_equiv
_atom_site_adp_type
_atom_site_occupancy
_atom_site_symmetry_multiplicity
_atom_site_calc_flag
_atom_site_refinement_flags
_atom_site_disorder_assembly
_atom_site_disorder_group
C1 C 0.5295(3) 0.95466(17) 0.1540(3) 0.0223(8) Uani 1 1 d . . .
C2 C 0.5439(3) 0.88909(18) 0.1185(3) 0.0242(8) Uani 1 1 d . . .
H2 H 0.6019 0.8809 0.0812 0.029 Uiso 1 1 calc R . .
C3 C 0.4741(3) 0.83769(18) 0.1382(3) 0.0250(8) Uani 1 1 d . . .
H3 H 0.4840 0.7938 0.1141 0.030 Uiso 1 1 calc R . .
C4 C 0.3731(3) 0.91046(17) 0.2229(3) 0.0237(8) Uani 1 1 d . . .
H4 H 0.3132 0.9176 0.2587 0.028 Uiso 1 1 calc R . .
C5 C 0.4405(3) 0.96342(18) 0.2038(3) 0.0242(8) Uani 1 1 d . . .
H5 H 0.4254 1.0071 0.2255 0.029 Uiso 1 1 calc R . .
C6 C 0.6037(4) 1.01222(18) 0.1398(3) 0.0246(8) Uani 1 1 d . . .
H6 H 0.5803 1.0550 0.1584 0.030 Uiso 1 1 calc R . .
C7 C 0.7009(4) 1.00985(18) 0.1032(3) 0.0241(8) Uani 1 1 d . . .
H7 H 0.7252 0.9673 0.0845 0.029 Uiso 1 1 calc R . .
C8 C 0.7738(4) 1.06877(18) 0.0897(3) 0.0244(8) Uani 1 1 d . . .
C9 C 0.8749(4) 1.05968(19) 0.0525(3) 0.0262(8) Uani 1 1 d . . .
H9 H 0.8961 1.0161 0.0351 0.031 Uiso 1 1 calc R . .
C10 C 0.9444(4) 1.11434(19) 0.0409(3) 0.0289(9) Uani 1 1 d . . .
H10 H 1.0147 1.1068 0.0169 0.035 Uiso 1 1 calc R . .
C11 C 0.8214(4) 1.1863(2) 0.0970(3) 0.0276(9) Uani 1 1 d . . .
H11 H 0.8017 1.2306 0.1123 0.033 Uiso 1 1 calc R . .
C12 C 0.7470(4) 1.13426(19) 0.1129(3) 0.0273(8) Uani 1 1 d . . .
H12 H 0.6789 1.1430 0.1391 0.033 Uiso 1 1 calc R . .
C13 C 0.3224(4) 0.79120(19) 0.2164(4) 0.0320(9) Uani 1 1 d . . .
H13A H 0.3794 0.7695 0.2856 0.048 Uiso 1 1 calc R . .
H13B H 0.2985 0.7589 0.1548 0.048 Uiso 1 1 calc R . .
H13C H 0.2435 0.8073 0.2258 0.048 Uiso 1 1 calc R . .
C14 C 0.9550(3) 0.12467(18) 0.3972(3) 0.0220(8) Uani 1 1 d . . .
C15 C 1.0299(3) 0.10401(18) 0.3360(3) 0.0238(8) Uani 1 1 d . . .
H15 H 1.0238 0.0593 0.3096 0.029 Uiso 1 1 calc R . .
C16 C 1.1115(4) 0.14838(17) 0.3145(3) 0.0234(8) Uani 1 1 d . . .
H16 H 1.1603 0.1344 0.2714 0.028 Uiso 1 1 calc R . .
C17 C 1.0538(4) 0.23272(18) 0.4131(3) 0.0258(8) Uani 1 1 d . . .
H17 H 1.0618 0.2776 0.4392 0.031 Uiso 1 1 calc R . .
C18 C 0.9717(4) 0.19034(18) 0.4363(3) 0.0245(8) Uani 1 1 d . . .
H18 H 0.9247 0.2057 0.4800 0.029 Uiso 1 1 calc R . .
C19 C 0.8652(4) 0.08077(18) 0.4239(3) 0.0252(8) Uani 1 1 d . . .
H19 H 0.8139 0.0998 0.4612 0.030 Uiso 1 1 calc R . .
C20 C 0.8504(4) 0.01572(18) 0.3994(3) 0.0254(8) Uani 1 1 d . . .
H20 H 0.8991 -0.0026 0.3593 0.031 Uiso 1 1 calc R . .
C21 C 0.7650(3) -0.02965(18) 0.4296(3) 0.0234(8) Uani 1 1 d . . .
C22 C 0.7535(4) -0.09586(18) 0.3921(3) 0.0257(8) Uani 1 1 d . . .
H22 H 0.8007 -0.1108 0.3484 0.031 Uiso 1 1 calc R . .
C23 C 0.6730(4) -0.13931(18) 0.4193(3) 0.0246(8) Uani 1 1 d . . .
H23 H 0.6652 -0.1838 0.3918 0.029 Uiso 1 1 calc R . .
C24 C 0.6182(4) -0.05916(18) 0.5192(3) 0.0265(8) Uani 1 1 d . . .
H24 H 0.5722 -0.0462 0.5651 0.032 Uiso 1 1 calc R . .
C25 C 0.6942(4) -0.01161(18) 0.4950(3) 0.0263(8) Uani 1 1 d . . .
H25 H 0.6983 0.0328 0.5224 0.032 Uiso 1 1 calc R . .
C26 C 1.2149(4) 0.25831(19) 0.3316(3) 0.0298(9) Uani 1 1 d . . .
H26A H 1.1677 0.2984 0.2938 0.045 Uiso 1 1 calc R . .
H26B H 1.2539 0.2363 0.2838 0.045 Uiso 1 1 calc R . .
H26C H 1.2837 0.2711 0.4025 0.045 Uiso 1 1 calc R . .
I1 I 0.35974(3) 0.157614(12) 0.13923(2) 0.02949(8) Uani 1 1 d . . .
I2 I 0.04182(2) 0.900836(12) 0.25781(2) 0.02593(7) Uani 1 1 d . . .
N1 N 0.3913(3) 0.84803(14) 0.1911(2) 0.0215(6) Uani 1 1 d . . .
N2 N 0.9193(3) 1.17742(15) 0.0612(3) 0.0277(7) Uani 1 1 d . . .
N3 N 1.1240(3) 0.21212(14) 0.3535(2) 0.0226(7) Uani 1 1 d . . .
N4 N 0.6052(3) -0.12232(15) 0.4821(3) 0.0267(7) Uani 1 1 d . . .
O1 O 0.4256(3) 0.82108(16) 0.5713(3) 0.0449(8) Uani 1 1 d D . .
H2O H 0.403(5) 0.833(3) 0.629(3) 0.067 Uiso 1 1 d D . .
H1O H 0.480(4) 0.835(2) 0.538(4) 0.067 Uiso 1 1 d D . .

loop_
_atom_site_aniso_label
_atom_site_aniso_U_11
_atom_site_aniso_U_22
_atom_site_aniso_U_33
_atom_site_aniso_U_23
_atom_site_aniso_U_13
_atom_site_aniso_U_12
C1 0.0248(19) 0.0214(18) 0.0158(18) 0.0041(15) 0.0020(15) 0.0033(15)
C2 0.0226(19) 0.032(2) 0.0171(18) 0.0019(15) 0.0064(15) 0.0023(15)
C3 0.025(2) 0.0245(19) 0.024(2) -0.0002(16) 0.0077(16) 0.0041(16)
C4 0.026(2) 0.0218(19) 0.0251(19) 0.0032(15) 0.0117(16) 0.0059(15)
C5 0.029(2) 0.0167(18) 0.0261(19) 0.0020(15) 0.0087(16) 0.0032(15)
C6 0.027(2) 0.0236(19) 0.0198(19) 0.0038(15) 0.0046(16) 0.0040(15)
C7 0.027(2) 0.0244(19) 0.0191(19) 0.0009(15) 0.0071(16) 0.0026(15)
C8 0.029(2) 0.0236(19) 0.0175(19) 0.0028(15) 0.0049(16) -0.0025(15)
C9 0.035(2) 0.0220(19) 0.022(2) -0.0015(15) 0.0106(17) -0.0029(16)
C10 0.035(2) 0.031(2) 0.024(2) 0.0004(17) 0.0155(18) -0.0018(17)
C11 0.030(2) 0.026(2) 0.023(2) 0.0052(16) 0.0057(17) 0.0025(16)
C12 0.024(2) 0.034(2) 0.023(2) 0.0040(17) 0.0086(16) 0.0015(16)
C13 0.031(2) 0.023(2) 0.046(3) 0.0058(18) 0.0193(19) -0.0005(16)
C14 0.0222(19) 0.0222(19) 0.0163(18) 0.0017(15) 0.0011(15) 0.0011(14)
C15 0.026(2) 0.0192(18) 0.0206(18) -0.0026(15) 0.0025(15) 0.0027(15)
C16 0.027(2) 0.0221(19) 0.0186(18) -0.0032(15) 0.0060(15) 0.0058(15)
C17 0.031(2) 0.0209(19) 0.027(2) 0.0018(16) 0.0118(17) 0.0067(15)
C18 0.026(2) 0.0219(19) 0.025(2) 0.0018(16) 0.0087(16) 0.0059(15)
C19 0.027(2) 0.025(2) 0.0220(19) -0.0001(16) 0.0073(16) 0.0043(15)
C20 0.026(2) 0.028(2) 0.0208(19) 0.0023(16) 0.0069(16) 0.0036(16)
C21 0.0223(19) 0.0258(19) 0.0187(18) 0.0023(15) 0.0038(15) -0.0013(15)
C22 0.030(2) 0.0254(19) 0.0175(18) -0.0021(16) 0.0035(15) 0.0081(17)
C23 0.032(2) 0.0185(18) 0.0177(19) 0.0006(15) 0.0035(16) 0.0045(15)
C24 0.031(2) 0.025(2) 0.026(2) 0.0009(16) 0.0140(17) 0.0047(16)
C25 0.029(2) 0.0197(18) 0.028(2) -0.0017(16) 0.0079(17) 0.0028(15)
C26 0.034(2) 0.023(2) 0.038(2) -0.0004(17) 0.0193(19) -0.0008(16)
I1 0.04011(16) 0.02258(13) 0.03195(15) 0.00263(11) 0.02057(12) 0.00788(11)
I2 0.02849(13) 0.02513(13) 0.02759(14) -0.00588(11) 0.01444(10) -0.00078(10)
N1 0.0250(16) 0.0186(15) 0.0228(16) 0.0012(13) 0.0110(13) 0.0007(12)
N2 0.0348(19) 0.0230(17) 0.0245(17) 0.0034(13) 0.0103(15) -0.0033(14)
N3 0.0244(17) 0.0196(15) 0.0240(16) 0.0006(13) 0.0093(14) 0.0031(13)
N4 0.0306(18) 0.0210(16) 0.0254(17) 0.0026(14) 0.0069(14) 0.0014(13)
O1 0.050(2) 0.0406(18) 0.049(2) 0.0051(16) 0.0248(16) -0.0084(15)

loop_
_atom_type_symbol
_atom_type_description
_atom_type_scat_dispersion_real
_atom_type_scat_dispersion_imag
_atom_type_scat_source
C C 0.0033 0.0016 'International Tables Vol C Tables 4.2.6.8 and 6.1.1.4'
H H 0.0000 0.0000 'International Tables Vol C Tables 4.2.6.8 and 6.1.1.4'
N N 0.0061 0.0033 'International Tables Vol C Tables 4.2.6.8 and 6.1.1.4'
I I -0.4742 1.8119 'International Tables Vol C Tables 4.2.6.8 and 6.1.1.4'
O O 0.0106 0.0060 'International Tables Vol C Tables 4.2.6.8 and 6.1.1.4'

loop_
_geom_angle_atom_site_label_1
_geom_angle_atom_site_label_2
_geom_angle_atom_site_label_3
_geom_angle
_geom_angle_site_symmetry_1
_geom_angle_site_symmetry_3
_geom_angle_publ_flag
C5 C1 C2 117.1(3) . . ?
C5 C1 C6 119.5(3) . . ?
C2 C1 C6 123.4(3) . . ?
C3 C2 C1 119.8(3) . . ?
C3 C2 H2 120.1 . . ?
C1 C2 H2 120.1 . . ?
N1 C3 C2 121.2(3) . . ?
N1 C3 H3 119.4 . . ?
C2 C3 H3 119.4 . . ?
N1 C4 C5 120.3(3) . . ?
N1 C4 H4 119.8 . . ?
C5 C4 H4 119.8 . . ?
C4 C5 C1 121.3(3) . . ?
C4 C5 H5 119.3 . . ?
C1 C5 H5 119.3 . . ?
C7 C6 C1 125.7(4) . . ?
C7 C6 H6 117.1 . . ?
C1 C6 H6 117.1 . . ?
C6 C7 C8 124.4(4) . . ?
C6 C7 H7 117.8 . . ?
C8 C7 H7 117.8 . . ?
C9 C8 C12 117.4(3) . . ?
C9 C8 C7 119.0(3) . . ?
C12 C8 C7 123.6(3) . . ?
C10 C9 C8 119.4(4) . . ?
C10 C9 H9 120.3 . . ?
C8 C9 H9 120.3 . . ?
N2 C10 C9 124.1(4) . . ?
N2 C10 H10 117.9 . . ?
C9 C10 H10 117.9 . . ?
N2 C11 C12 123.6(4) . . ?
N2 C11 H11 118.2 . . ?
C12 C11 H11 118.2 . . ?
C11 C12 C8 118.9(4) . . ?
C11 C12 H12 120.5 . . ?
C8 C12 H12 120.5 . . ?
N1 C13 H13A 109.5 . . ?
N1 C13 H13B 109.5 . . ?
H13A C13 H13B 109.5 . . ?
N1 C13 H13C 109.5 . . ?
H13A C13 H13C 109.5 . . ?
H13B C13 H13C 109.5 . . ?
C18 C14 C15 117.0(3) . . ?
C18 C14 C19 119.3(3) . . ?
C15 C14 C19 123.6(3) . . ?
C16 C15 C14 119.9(3) . . ?
C16 C15 H15 120.1 . . ?
C14 C15 H15 120.1 . . ?
N3 C16 C15 121.1(3) . . ?
N3 C16 H16 119.4 . . ?
C15 C16 H16 119.4 . . ?
N3 C17 C18 120.9(3) . . ?
N3 C17 H17 119.5 . . ?
C18 C17 H17 119.5 . . ?
C17 C18 C14 121.1(4) . . ?
C17 C18 H18 119.4 . . ?
C14 C18 H18 119.4 . . ?
C20 C19 C14 124.3(4) . . ?
C20 C19 H19 117.9 . . ?
C14 C19 H19 117.9 . . ?
C19 C20 C21 125.1(4) . . ?
C19 C20 H20 117.5 . . ?
C21 C20 H20 117.5 . . ?
C25 C21 C22 117.0(3) . . ?
C25 C21 C20 124.4(3) . . ?
C22 C21 C20 118.6(3) . . ?
C23 C22 C21 119.5(4) . . ?
C23 C22 H22 120.3 . . ?
C21 C22 H22 120.3 . . ?
N4 C23 C22 123.8(3) . . ?
N4 C23 H23 118.1 . . ?
C22 C23 H23 118.1 . . ?
N4 C24 C25 124.2(4) . . ?
N4 C24 H24 117.9 . . ?
C25 C24 H24 117.9 . . ?
C24 C25 C21 119.1(3) . . ?
C24 C25 H25 120.4 . . ?
C21 C25 H25 120.4 . . ?
N3 C26 H26A 109.5 . . ?
N3 C26 H26B 109.5 . . ?
H26A C26 H26B 109.5 . . ?
N3 C26 H26C 109.5 . . ?
H26A C26 H26C 109.5 . . ?
H26B C26 H26C 109.5 . . ?
C3 N1 C4 120.2(3) . . ?
C3 N1 C13 120.1(3) . . ?
C4 N1 C13 119.7(3) . . ?
C10 N2 C11 116.5(3) . . ?
C17 N3 C16 119.9(3) . . ?
C17 N3 C26 120.1(3) . . ?
C16 N3 C26 120.0(3) . . ?
C23 N4 C24 116.5(3) . . ?
H2O O1 H1O 138(5) . . ?

loop_
_geom_bond_atom_site_label_1
_geom_bond_atom_site_label_2
_geom_bond_distance
_geom_bond_site_symmetry_2
_geom_bond_publ_flag
C1 C5 1.375(5) . ?
C1 C2 1.416(5) . ?
C1 C6 1.465(5) . ?
C2 C3 1.365(5) . ?
C2 H2 0.9500 . ?
C3 N1 1.348(5) . ?
C3 H3 0.9500 . ?
C4 N1 1.352(4) . ?
C4 C5 1.369(5) . ?
C4 H4 0.9500 . ?
C5 H5 0.9500 . ?
C6 C7 1.328(5) . ?
C6 H6 0.9500 . ?
C7 C8 1.474(5) . ?
C7 H7 0.9500 . ?
C8 C9 1.386(5) . ?
C8 C12 1.399(5) . ?
C9 C10 1.376(5) . ?
C9 H9 0.9500 . ?
C10 N2 1.338(5) . ?
C10 H10 0.9500 . ?
C11 N2 1.340(5) . ?
C11 C12 1.388(5) . ?
C11 H11 0.9500 . ?
C12 H12 0.9500 . ?
C13 N1 1.472(4) . ?
C13 H13A 0.9800 . ?
C13 H13B 0.9800 . ?
C13 H13C 0.9800 . ?
C14 C18 1.393(5) . ?
C14 C15 1.404(5) . ?
C14 C19 1.461(5) . ?
C15 C16 1.367(5) . ?
C15 H15 0.9500 . ?
C16 N3 1.358(4) . ?
C16 H16 0.9500 . ?
C17 N3 1.346(5) . ?
C17 C18 1.356(5) . ?
C17 H17 0.9500 . ?
C18 H18 0.9500 . ?
C19 C20 1.334(5) . ?
C19 H19 0.9500 . ?
C20 C21 1.464(5) . ?
C20 H20 0.9500 . ?
C21 C25 1.397(5) . ?
C21 C22 1.398(5) . ?
C22 C23 1.380(5) . ?
C22 H22 0.9500 . ?
C23 N4 1.339(5) . ?
C23 H23 0.9500 . ?
C24 N4 1.339(5) . ?
C24 C25 1.380(5) . ?
C24 H24 0.9500 . ?
C25 H25 0.9500 . ?
C26 N3 1.469(5) . ?
C26 H26A 0.9800 . ?
C26 H26B 0.9800 . ?
C26 H26C 0.9800 . ?
O1 H2O 0.901(19) . ?
O1 H1O 0.903(19) . ?

loop_
_geom_hbond_atom_site_label_D
_geom_hbond_atom_site_label_H
_geom_hbond_atom_site_label_A
_geom_hbond_distance_DH
_geom_hbond_distance_HA
_geom_hbond_distance_DA
_geom_hbond_angle_DHA
_geom_hbond_site_symmetry_A
O1 H2O I1 0.901(19) 3.16(5) 3.624(3) 114(4) 3_666
O1 H1O N4 0.903(19) 1.98(2) 2.875(4) 171(5) 1_565

loop_
_geom_torsion_atom_site_label_1
_geom_torsion_atom_site_label_2
_geom_torsion_atom_site_label_3
_geom_torsion_atom_site_label_4
_geom_torsion
_geom_torsion_site_symmetry_1
_geom_torsion_site_symmetry_2
_geom_torsion_site_symmetry_3
_geom_torsion_site_symmetry_4
_geom_torsion_publ_flag
C5 C1 C2 C3 -2.3(5) . . . . ?
C6 C1 C2 C3 177.8(3) . . . . ?
C1 C2 C3 N1 -0.1(5) . . . . ?
N1 C4 C5 C1 -1.1(5) . . . . ?
C2 C1 C5 C4 2.9(5) . . . . ?
C6 C1 C5 C4 -177.2(3) . . . . ?
C5 C1 C6 C7 173.1(3) . . . . ?
C2 C1 C6 C7 -7.0(6) . . . . ?
C1 C6 C7 C8 180.0(3) . . . . ?
C6 C7 C8 C9 179.0(4) . . . . ?
C6 C7 C8 C12 -0.9(6) . . . . ?
C12 C8 C9 C10 0.6(5) . . . . ?
C7 C8 C9 C10 -179.3(3) . . . . ?
C8 C9 C10 N2 -1.5(6) . . . . ?
N2 C11 C12 C8 -0.6(6) . . . . ?
C9 C8 C12 C11 0.4(5) . . . . ?
C7 C8 C12 C11 -179.8(3) . . . . ?
C18 C14 C15 C16 -1.9(5) . . . . ?
C19 C14 C15 C16 179.9(3) . . . . ?
C14 C15 C16 N3 1.5(5) . . . . ?
N3 C17 C18 C14 -1.5(6) . . . . ?
C15 C14 C18 C17 2.0(5) . . . . ?
C19 C14 C18 C17 -179.8(3) . . . . ?
C18 C14 C19 C20 -173.8(3) . . . . ?
C15 C14 C19 C20 4.3(6) . . . . ?
C14 C19 C20 C21 177.3(3) . . . . ?
C19 C20 C21 C25 -4.6(6) . . . . ?
C19 C20 C21 C22 176.1(3) . . . . ?
C25 C21 C22 C23 1.0(5) . . . . ?
C20 C21 C22 C23 -179.7(3) . . . . ?
C21 C22 C23 N4 -1.2(5) . . . . ?
N4 C24 C25 C21 -1.3(6) . . . . ?
C22 C21 C25 C24 0.2(5) . . . . ?
C20 C21 C25 C24 -179.1(3) . . . . ?
C2 C3 N1 C4 2.0(5) . . . . ?
C2 C3 N1 C13 -176.8(3) . . . . ?
C5 C4 N1 C3 -1.4(5) . . . . ?
C5 C4 N1 C13 177.4(3) . . . . ?
C9 C10 N2 C11 1.3(6) . . . . ?
C12 C11 N2 C10 -0.2(5) . . . . ?
C18 C17 N3 C16 1.0(5) . . . . ?
C18 C17 N3 C26 -178.5(3) . . . . ?
C15 C16 N3 C17 -1.0(5) . . . . ?
C15 C16 N3 C26 178.5(3) . . . . ?
C22 C23 N4 C24 0.1(5) . . . . ?
C25 C24 N4 C23 1.2(5) . . . . ?
